data_7201944
loop_
_publ_author_name
'Shin, Ji-Young'
'Patrick, Brian O.'
'Dolphin, David'

_publ_section_title
;
 Conformational flexibility of dipyrromethenes: supramolecular
 assemblies with hydroquinones
;
_journal_issue 8
_journal_name_full CrystEngComm
_journal_page_first 960
_journal_paper_doi 10.1039/b800367j
_journal_volume 10
_journal_year 2008
_chemical_formula_sum 'C23 H13 Cl2 N5 O4'
_chemical_formula_weight 494.28
_chemical_name_systematic
;
?
;
_space_group_IT_number 14
_symmetry_cell_setting monoclinic
_symmetry_space_group_name_Hall '-P 2yn'
_symmetry_space_group_name_H-M 'P 1 21/n 1'
_atom_sites_solution_hydrogens geom
_atom_sites_solution_primary direct
_atom_sites_solution_secondary difmap
_audit_creation_method SHELXL-97
_cell_angle_alpha 90.00
_cell_angle_beta 107.970(10)
_cell_angle_gamma 90.00
_cell_formula_units_Z 4
_cell_length_a 10.508(2)
_cell_length_b 19.587(3)
_cell_length_c 11.039(2)
_cell_measurement_reflns_used 4965
_cell_measurement_temperature 173(2)
_cell_measurement_theta_max 22.98
_cell_measurement_theta_min 2.34
_cell_volume 2161.2(7)
_computing_structure_refinement 'SHELXL-97 (Sheldrick, 1997)'
_diffrn_ambient_temperature 173(2)
_diffrn_measured_fraction_theta_full 0.991
_diffrn_measured_fraction_theta_max 0.991
_diffrn_measurement_device_type 'Bruker X8 APEX'
_diffrn_measurement_method 'area detector'
_diffrn_radiation_monochromator graphite
_diffrn_radiation_source 'fine-focus sealed tube'
_diffrn_radiation_type MoK\a
_diffrn_radiation_wavelength 0.71073
_diffrn_reflns_av_R_equivalents 0.0710
_diffrn_reflns_av_sigmaI/netI 0.0449
_diffrn_reflns_limit_h_max 12
_diffrn_reflns_limit_h_min -12
_diffrn_reflns_limit_k_max 23
_diffrn_reflns_limit_k_min -23
_diffrn_reflns_limit_l_max 13
_diffrn_reflns_limit_l_min -13
_diffrn_reflns_number 34997
_diffrn_reflns_theta_full 25.15
_diffrn_reflns_theta_max 25.15
_diffrn_reflns_theta_min 2.08
_exptl_absorpt_coefficient_mu 0.344
_exptl_absorpt_correction_T_max 0.990
_exptl_absorpt_correction_T_min 0.756
_exptl_absorpt_correction_type multi-scan
_exptl_crystal_colour red
_exptl_crystal_density_diffrn 1.519
_exptl_crystal_density_method 'not measured'
_exptl_crystal_description plate
_exptl_crystal_F_000 1008
_exptl_crystal_size_max 0.35
_exptl_crystal_size_mid 0.10
_exptl_crystal_size_min 0.03
_refine_diff_density_max 0.315
_refine_diff_density_min -0.354
_refine_diff_density_rms 0.081
_refine_ls_extinction_method none
_refine_ls_goodness_of_fit_ref 1.090
_refine_ls_hydrogen_treatment mixed
_refine_ls_matrix_type full
_refine_ls_number_parameters 319
_refine_ls_number_reflns 3842
_refine_ls_number_restraints 0
_refine_ls_restrained_S_all 1.090
_refine_ls_R_factor_all 0.0756
_refine_ls_R_factor_gt 0.0456
_refine_ls_shift/su_max 0.000
_refine_ls_shift/su_mean 0.000
_refine_ls_structure_factor_coef Fsqd
_refine_ls_weighting_details 'calc w=1/[\s^2^(Fo^2^)+(0.0702P)^2^+0.4140P] where P=(Fo^2^+2Fc^2^)/3'
_refine_ls_weighting_scheme calc
_refine_ls_wR_factor_gt 0.1087
_refine_ls_wR_factor_ref 0.1290
_reflns_number_gt 2752
_reflns_number_total 3842
_reflns_threshold_expression >2sigma(I)
_cod_data_source_file b800367j.txt
_cod_data_source_block compound2
_cod_original_sg_symbol_H-M 'P 21/n'
_cod_database_code 7201944

loop_
_symmetry_equiv_pos_as_xyz
'x, y, z'
'-x+1/2, y+1/2, -z+1/2'
'-x, -y, -z'
'x-1/2, -y-1/2, z-1/2'

loop_
_atom_site_label
_atom_site_type_symbol
_atom_site_fract_x
_atom_site_fract_y
_atom_site_fract_z
_atom_site_U_iso_or_equiv
_atom_site_adp_type
_atom_site_occupancy
_atom_site_symmetry_multiplicity
_atom_site_calc_flag
_atom_site_refinement_flags
_atom_site_disorder_assembly
_atom_site_disorder_group
C1 C 0.9359(3) 0.08992(13) 0.5275(2) 0.0226(6) Uani 1 1 d . . .
C2 C 0.9642(3) 0.06700(13) 0.6539(2) 0.0241(6) Uani 1 1 d . . .
C3 C 0.8954(3) 0.01659(14) 0.7017(3) 0.0280(6) Uani 1 1 d . . .
H3 H 0.8162 -0.0064 0.6542 0.034 Uiso 1 1 calc R . .
C4 C 0.9635(3) 0.00661(16) 0.8292(3) 0.0358(7) Uani 1 1 d . . .
H4 H 0.9409 -0.0248 0.8849 0.043 Uiso 1 1 calc R . .
C5 C 1.0714(3) 0.05141(16) 0.8602(3) 0.0343(7) Uani 1 1 d . . .
H5 H 1.1346 0.0561 0.9425 0.041 Uiso 1 1 calc R . .
C6 C 1.0299(3) 0.12280(13) 0.4789(2) 0.0238(6) Uani 1 1 d . . .
C7 C 1.1704(3) 0.12706(13) 0.5249(3) 0.0263(6) Uani 1 1 d . . .
H7 H 1.2258 0.1093 0.6036 0.032 Uiso 1 1 calc R . .
C8 C 1.2137(3) 0.16152(15) 0.4357(3) 0.0342(7) Uani 1 1 d . . .
H8 H 1.3039 0.1715 0.4417 0.041 Uiso 1 1 calc R . .
C9 C 1.1009(3) 0.17892(14) 0.3355(3) 0.0351(7) Uani 1 1 d . . .
H9 H 1.1012 0.2032 0.2611 0.042 Uiso 1 1 calc R . .
C10 C 0.7995(3) 0.07586(13) 0.4401(2) 0.0234(6) Uani 1 1 d . . .
C11 C 0.7820(3) 0.04906(13) 0.3180(2) 0.0247(6) Uani 1 1 d . . .
H11 H 0.8583 0.0393 0.2921 0.030 Uiso 1 1 calc R . .
C12 C 0.6558(3) 0.03677(14) 0.2352(3) 0.0279(6) Uani 1 1 d . . .
H12 H 0.6439 0.0181 0.1530 0.034 Uiso 1 1 calc R . .
C13 C 0.5469(3) 0.05257(14) 0.2759(3) 0.0278(6) Uani 1 1 d . . .
C14 C 0.5599(3) 0.07817(14) 0.3958(3) 0.0315(7) Uani 1 1 d . . .
H14 H 0.4832 0.0877 0.4211 0.038 Uiso 1 1 calc R . .
C15 C 0.6869(3) 0.08959(14) 0.4780(3) 0.0300(7) Uani 1 1 d . . .
H15 H 0.6977 0.1069 0.5609 0.036 Uiso 1 1 calc R . .
C16 C 0.4899(3) 0.21268(14) 1.1351(2) 0.0283(7) Uani 1 1 d . . .
C17 C 0.6192(3) 0.19838(13) 1.1296(3) 0.0287(7) Uani 1 1 d . . .
C18 C 0.6314(3) 0.17126(13) 1.0165(3) 0.0277(6) Uani 1 1 d . . .
C19 C 0.5172(3) 0.16100(13) 0.9093(3) 0.0262(6) Uani 1 1 d . . .
C20 C 0.3879(3) 0.17761(13) 0.9130(2) 0.0258(6) Uani 1 1 d . . .
C21 C 0.3776(3) 0.20157(13) 1.0303(3) 0.0270(6) Uani 1 1 d . . .
C22 C 0.7657(3) 0.15692(16) 1.0098(3) 0.0361(7) Uani 1 1 d . . .
C23 C 0.5298(3) 0.13652(15) 0.7889(3) 0.0319(7) Uani 1 1 d . . .
N1 N 1.0730(2) 0.08697(12) 0.7570(2) 0.0263(5) Uani 1 1 d . . .
N2 N 0.9921(3) 0.15597(11) 0.3607(2) 0.0278(6) Uani 1 1 d . . .
N3 N 0.4112(2) 0.04401(13) 0.1843(2) 0.0338(6) Uani 1 1 d . . .
N4 N 0.5360(3) 0.11839(16) 0.6964(3) 0.0547(8) Uani 1 1 d . . .
N5 N 0.8690(3) 0.14867(18) 1.0080(3) 0.0630(9) Uani 1 1 d . . .
O1 O 0.3168(2) 0.06687(12) 0.2148(2) 0.0479(6) Uani 1 1 d . . .
O2 O 0.4000(2) 0.01673(13) 0.0823(2) 0.0517(6) Uani 1 1 d . . .
O3 O 0.72965(19) 0.20807(10) 1.22953(18) 0.0351(5) Uani 1 1 d . . .
O4 O 0.28355(18) 0.17350(9) 0.80962(17) 0.0300(5) Uani 1 1 d . . .
Cl1 Cl 0.47159(8) 0.24573(4) 1.27419(7) 0.0392(2) Uani 1 1 d . . .
Cl2 Cl 0.21988(7) 0.21811(5) 1.04038(7) 0.0430(2) Uani 1 1 d . . .
H3A H 0.739(5) 0.255(2) 1.259(5) 0.109(17) Uiso 1 1 d . . .
H2 H 0.907(3) 0.1623(16) 0.311(3) 0.044(10) Uiso 1 1 d . . .
H1 H 1.133(3) 0.1186(15) 0.760(3) 0.032(8) Uiso 1 1 d . . .

loop_
_atom_site_aniso_label
_atom_site_aniso_U_11
_atom_site_aniso_U_22
_atom_site_aniso_U_33
_atom_site_aniso_U_23
_atom_site_aniso_U_13
_atom_site_aniso_U_12
C1 0.0241(15) 0.0164(14) 0.0238(14) -0.0044(10) 0.0021(12) 0.0023(11)
C2 0.0219(15) 0.0219(14) 0.0258(15) -0.0058(11) 0.0032(12) -0.0007(11)
C3 0.0258(15) 0.0304(16) 0.0263(15) -0.0037(12) 0.0056(12) -0.0059(12)
C4 0.0387(18) 0.0444(19) 0.0240(15) 0.0000(13) 0.0094(14) -0.0114(15)
C5 0.0331(17) 0.0446(19) 0.0209(15) -0.0042(13) 0.0019(13) -0.0062(14)
C6 0.0261(16) 0.0201(14) 0.0223(14) -0.0027(11) 0.0031(12) -0.0003(11)
C7 0.0214(15) 0.0238(15) 0.0297(15) -0.0043(11) 0.0018(12) 0.0012(11)
C8 0.0293(17) 0.0286(16) 0.0482(19) -0.0080(13) 0.0171(15) -0.0054(13)
C9 0.048(2) 0.0261(16) 0.0343(17) 0.0017(13) 0.0172(15) -0.0017(14)
C10 0.0235(15) 0.0171(14) 0.0256(14) 0.0020(11) 0.0016(12) 0.0014(11)
C11 0.0222(15) 0.0214(14) 0.0277(15) -0.0006(11) 0.0038(12) 0.0029(11)
C12 0.0314(17) 0.0236(15) 0.0242(14) 0.0000(11) 0.0019(13) -0.0019(12)
C13 0.0213(15) 0.0258(15) 0.0298(15) 0.0047(12) -0.0015(12) -0.0034(12)
C14 0.0228(16) 0.0322(17) 0.0378(17) 0.0011(13) 0.0069(13) 0.0006(12)
C15 0.0288(17) 0.0332(17) 0.0251(15) 0.0000(12) 0.0042(13) 0.0019(13)
C16 0.0344(17) 0.0205(15) 0.0244(15) 0.0018(11) 0.0008(13) -0.0004(12)
C17 0.0301(17) 0.0174(14) 0.0290(16) 0.0026(11) -0.0050(13) 0.0012(12)
C18 0.0263(16) 0.0208(15) 0.0299(16) 0.0046(11) -0.0001(13) 0.0036(11)
C19 0.0279(16) 0.0212(15) 0.0245(14) 0.0016(11) 0.0006(12) -0.0020(12)
C20 0.0280(16) 0.0193(14) 0.0236(15) 0.0037(11) -0.0015(12) -0.0047(11)
C21 0.0272(16) 0.0231(15) 0.0245(15) 0.0035(11) -0.0011(12) -0.0005(11)
C22 0.0297(19) 0.0377(18) 0.0312(17) 0.0006(13) -0.0047(14) 0.0003(14)
C23 0.0265(17) 0.0298(17) 0.0325(17) 0.0003(13) -0.0012(13) -0.0032(12)
N1 0.0251(13) 0.0260(13) 0.0238(13) -0.0047(10) 0.0017(10) -0.0056(11)
N2 0.0311(15) 0.0219(13) 0.0271(13) 0.0025(10) 0.0041(12) 0.0023(11)
N3 0.0237(14) 0.0364(15) 0.0342(15) 0.0083(11) -0.0017(12) -0.0040(11)
N4 0.0484(19) 0.068(2) 0.0464(19) -0.0068(16) 0.0134(15) -0.0014(15)
N5 0.046(2) 0.076(2) 0.061(2) -0.0087(17) 0.0076(17) 0.0101(17)
O1 0.0232(12) 0.0610(16) 0.0536(15) -0.0001(12) 0.0030(11) -0.0044(11)
O2 0.0372(13) 0.0717(17) 0.0337(13) -0.0087(11) -0.0074(11) -0.0062(12)
O3 0.0300(12) 0.0271(12) 0.0331(12) -0.0047(9) -0.0122(9) 0.0057(9)
O4 0.0272(11) 0.0293(11) 0.0246(10) 0.0002(8) -0.0049(9) -0.0049(8)
Cl1 0.0408(5) 0.0406(5) 0.0292(4) -0.0051(3) 0.0008(3) 0.0007(3)
Cl2 0.0299(4) 0.0605(6) 0.0337(4) -0.0019(4) 0.0023(3) 0.0035(4)

loop_
_atom_type_symbol
_atom_type_description
_atom_type_scat_dispersion_real
_atom_type_scat_dispersion_imag
_atom_type_scat_source
C C 0.0033 0.0016 'International Tables Vol C Tables 4.2.6.8 and 6.1.1.4'
H H 0.0000 0.0000 'International Tables Vol C Tables 4.2.6.8 and 6.1.1.4'
N N 0.0061 0.0033 'International Tables Vol C Tables 4.2.6.8 and 6.1.1.4'
O O 0.0106 0.0060 'International Tables Vol C Tables 4.2.6.8 and 6.1.1.4'
Cl Cl 0.1484 0.1585 'International Tables Vol C Tables 4.2.6.8 and 6.1.1.4'

loop_
_geom_angle_atom_site_label_1
_geom_angle_atom_site_label_2
_geom_angle_atom_site_label_3
_geom_angle
_geom_angle_site_symmetry_1
_geom_angle_site_symmetry_3
_geom_angle_publ_flag
C2 C1 C6 124.2(2) . . ?
C2 C1 C10 116.8(2) . . ?
C6 C1 C10 119.0(2) . . ?
N1 C2 C1 126.0(2) . . ?
N1 C2 C3 105.9(2) . . ?
C1 C2 C3 128.0(2) . . ?
C4 C3 C2 108.3(2) . . ?
C4 C3 H3 125.8 . . ?
C2 C3 H3 125.8 . . ?
C3 C4 C5 106.7(3) . . ?
C3 C4 H4 126.6 . . ?
C5 C4 H4 126.6 . . ?
N1 C5 C4 110.0(2) . . ?
N1 C5 H5 125.0 . . ?
C4 C5 H5 125.0 . . ?
N2 C6 C7 105.9(2) . . ?
N2 C6 C1 122.2(2) . . ?
C7 C6 C1 131.8(2) . . ?
C8 C7 C6 108.1(2) . . ?
C8 C7 H7 125.9 . . ?
C6 C7 H7 125.9 . . ?
C7 C8 C9 107.4(3) . . ?
C7 C8 H8 126.3 . . ?
C9 C8 H8 126.3 . . ?
N2 C9 C8 109.0(3) . . ?
N2 C9 H9 125.5 . . ?
C8 C9 H9 125.5 . . ?
C15 C10 C11 119.1(2) . . ?
C15 C10 C1 120.5(2) . . ?
C11 C10 C1 120.4(2) . . ?
C12 C11 C10 121.0(2) . . ?
C12 C11 H11 119.5 . . ?
C10 C11 H11 119.5 . . ?
C11 C12 C13 117.8(3) . . ?
C11 C12 H12 121.1 . . ?
C13 C12 H12 121.1 . . ?
C14 C13 C12 122.9(3) . . ?
C14 C13 N3 119.0(3) . . ?
C12 C13 N3 118.0(2) . . ?
C15 C14 C13 118.6(3) . . ?
C15 C14 H14 120.7 . . ?
C13 C14 H14 120.7 . . ?
C14 C15 C10 120.6(3) . . ?
C14 C15 H15 119.7 . . ?
C10 C15 H15 119.7 . . ?
C21 C16 C17 121.1(3) . . ?
C21 C16 Cl1 119.9(2) . . ?
C17 C16 Cl1 119.1(2) . . ?
O3 C17 C18 119.5(3) . . ?
O3 C17 C16 122.5(3) . . ?
C18 C17 C16 118.0(2) . . ?
C17 C18 C19 120.8(3) . . ?
C17 C18 C22 118.3(2) . . ?
C19 C18 C22 120.9(3) . . ?
C20 C19 C18 121.3(3) . . ?
C20 C19 C23 117.5(2) . . ?
C18 C19 C23 121.1(2) . . ?
O4 C20 C19 120.9(2) . . ?
O4 C20 C21 122.3(2) . . ?
C19 C20 C21 116.8(2) . . ?
C16 C21 C20 121.9(3) . . ?
C16 C21 Cl2 120.1(2) . . ?
C20 C21 Cl2 118.0(2) . . ?
N5 C22 C18 176.8(4) . . ?
N4 C23 C19 178.2(3) . . ?
C5 N1 C2 109.0(2) . . ?
C5 N1 H1 122.4(19) . . ?
C2 N1 H1 128.6(19) . . ?
C9 N2 C6 109.6(3) . . ?
C9 N2 H2 125(2) . . ?
C6 N2 H2 125(2) . . ?
O2 N3 O1 123.9(2) . . ?
O2 N3 C13 118.6(2) . . ?
O1 N3 C13 117.4(2) . . ?
C17 O3 H3A 112(3) . . ?

loop_
_geom_bond_atom_site_label_1
_geom_bond_atom_site_label_2
_geom_bond_distance
_geom_bond_site_symmetry_2
_geom_bond_publ_flag
C1 C2 1.407(4) . ?
C1 C6 1.416(4) . ?
C1 C10 1.486(4) . ?
C2 N1 1.398(3) . ?
C2 C3 1.418(4) . ?
C3 C4 1.382(4) . ?
C3 H3 0.9500 . ?
C4 C5 1.390(4) . ?
C4 H4 0.9500 . ?
C5 N1 1.340(4) . ?
C5 H5 0.9500 . ?
C6 N2 1.400(3) . ?
C6 C7 1.408(4) . ?
C7 C8 1.381(4) . ?
C7 H7 0.9500 . ?
C8 C9 1.392(4) . ?
C8 H8 0.9500 . ?
C9 N2 1.335(4) . ?
C9 H9 0.9500 . ?
C10 C15 1.398(4) . ?
C10 C11 1.405(4) . ?
C11 C12 1.380(4) . ?
C11 H11 0.9500 . ?
C12 C13 1.388(4) . ?
C12 H12 0.9500 . ?
C13 C14 1.382(4) . ?
C13 N3 1.481(4) . ?
C14 C15 1.381(4) . ?
C14 H14 0.9500 . ?
C15 H15 0.9500 . ?
C16 C21 1.391(4) . ?
C16 C17 1.407(4) . ?
C16 Cl1 1.731(3) . ?
C17 O3 1.346(3) . ?
C17 C18 1.399(4) . ?
C18 C19 1.416(4) . ?
C18 C22 1.463(5) . ?
C19 C20 1.409(4) . ?
C19 C23 1.458(4) . ?
C20 O4 1.319(3) . ?
C20 C21 1.413(4) . ?
C21 Cl2 1.725(3) . ?
C22 N5 1.103(4) . ?
C23 N4 1.102(4) . ?
N1 H1 0.88(3) . ?
N2 H2 0.90(3) . ?
N3 O2 1.219(3) . ?
N3 O1 1.227(3) . ?
O3 H3A 0.97(5) . ?

loop_
_geom_torsion_atom_site_label_1
_geom_torsion_atom_site_label_2
_geom_torsion_atom_site_label_3
_geom_torsion_atom_site_label_4
_geom_torsion
_geom_torsion_site_symmetry_1
_geom_torsion_site_symmetry_2
_geom_torsion_site_symmetry_3
_geom_torsion_site_symmetry_4
_geom_torsion_publ_flag
C6 C1 C2 N1 16.9(4) . . . . ?
C10 C1 C2 N1 -165.4(2) . . . . ?
C6 C1 C2 C3 -158.6(3) . . . . ?
C10 C1 C2 C3 19.1(4) . . . . ?
N1 C2 C3 C4 -0.8(3) . . . . ?
C1 C2 C3 C4 175.4(3) . . . . ?
C2 C3 C4 C5 1.2(3) . . . . ?
C3 C4 C5 N1 -1.2(4) . . . . ?
C2 C1 C6 N2 -167.8(2) . . . . ?
C10 C1 C6 N2 14.5(4) . . . . ?
C2 C1 C6 C7 16.6(4) . . . . ?
C10 C1 C6 C7 -161.0(3) . . . . ?
N2 C6 C7 C8 -0.3(3) . . . . ?
C1 C6 C7 C8 175.8(3) . . . . ?
C6 C7 C8 C9 0.4(3) . . . . ?
C7 C8 C9 N2 -0.3(3) . . . . ?
C2 C1 C10 C15 47.1(3) . . . . ?
C6 C1 C10 C15 -135.1(3) . . . . ?
C2 C1 C10 C11 -133.4(3) . . . . ?
C6 C1 C10 C11 44.4(3) . . . . ?
C15 C10 C11 C12 0.5(4) . . . . ?
C1 C10 C11 C12 -179.0(2) . . . . ?
C10 C11 C12 C13 0.8(4) . . . . ?
C11 C12 C13 C14 -1.7(4) . . . . ?
C11 C12 C13 N3 175.8(2) . . . . ?
C12 C13 C14 C15 1.1(4) . . . . ?
N3 C13 C14 C15 -176.4(2) . . . . ?
C13 C14 C15 C10 0.3(4) . . . . ?
C11 C10 C15 C14 -1.1(4) . . . . ?
C1 C10 C15 C14 178.4(2) . . . . ?
C21 C16 C17 O3 -179.5(2) . . . . ?
Cl1 C16 C17 O3 1.4(4) . . . . ?
C21 C16 C17 C18 -1.3(4) . . . . ?
Cl1 C16 C17 C18 179.6(2) . . . . ?
O3 C17 C18 C19 -179.5(2) . . . . ?
C16 C17 C18 C19 2.3(4) . . . . ?
O3 C17 C18 C22 -2.4(4) . . . . ?
C16 C17 C18 C22 179.4(2) . . . . ?
C17 C18 C19 C20 -0.1(4) . . . . ?
C22 C18 C19 C20 -177.0(3) . . . . ?
C17 C18 C19 C23 176.4(3) . . . . ?
C22 C18 C19 C23 -0.6(4) . . . . ?
C18 C19 C20 O4 174.0(2) . . . . ?
C23 C19 C20 O4 -2.5(4) . . . . ?
C18 C19 C20 C21 -3.1(4) . . . . ?
C23 C19 C20 C21 -179.7(2) . . . . ?
C17 C16 C21 C20 -2.0(4) . . . . ?
Cl1 C16 C21 C20 177.1(2) . . . . ?
C17 C16 C21 Cl2 178.8(2) . . . . ?
Cl1 C16 C21 Cl2 -2.1(3) . . . . ?
O4 C20 C21 C16 -173.0(2) . . . . ?
C19 C20 C21 C16 4.2(4) . . . . ?
O4 C20 C21 Cl2 6.2(4) . . . . ?
C19 C20 C21 Cl2 -176.67(19) . . . . ?
C17 C18 C22 N5 -35(7) . . . . ?
C19 C18 C22 N5 142(6) . . . . ?
C20 C19 C23 N4 7(11) . . . . ?
C18 C19 C23 N4 -169(100) . . . . ?
C4 C5 N1 C2 0.7(3) . . . . ?
C1 C2 N1 C5 -176.2(3) . . . . ?
C3 C2 N1 C5 0.1(3) . . . . ?
C8 C9 N2 C6 0.2(3) . . . . ?
C7 C6 N2 C9 0.1(3) . . . . ?
C1 C6 N2 C9 -176.5(2) . . . . ?
C14 C13 N3 O2 -174.6(3) . . . . ?
C12 C13 N3 O2 7.8(4) . . . . ?
C14 C13 N3 O1 7.5(4) . . . . ?
C12 C13 N3 O1 -170.1(2) . . . . ?
